data_7027293
loop_
_publ_author_name
'Paul, Rowena L.'
'Amoroso, Angelo J.'
'Jones, Peter L.'
'Couchman, Samantha M.'
'Reeves, Zoe R.'
'Rees, Leigh H.'
'Jeffery, John C.'
'McCleverty, Jon A.'
'Ward, Michael D.'

_publ_section_title
;
 Effects of metal co-ordination geometry on self-assembly: a monomeric
 complex with trigonal prismatic metal co-ordination vs. tetrameric
 complexes with octahedral metal co-ordination
;
_journal_issue 10
_journal_name_full 'Journal of the Chemical Society, Dalton Transactions'
_journal_page_first 1563
_journal_paper_doi 10.1039/a900805e
_journal_year 1999
_chemical_formula_sum 'C120 H149 B4 F18 N36 O13 P3 Zn4'
_chemical_formula_weight 3043.38
_chemical_name_systematic
; 
 ? 
;
_space_group_IT_number 148
_symmetry_cell_setting trigonal
_symmetry_space_group_name_Hall '-R 3'
_symmetry_space_group_name_H-M 'R -3 :H'
_atom_sites_solution_hydrogens geom
_atom_sites_solution_primary direct
_atom_sites_solution_secondary difmap
_audit_creation_method SHELXL
_cell_angle_alpha 90.00
_cell_angle_beta 90.00
_cell_angle_gamma 120.00
_cell_formula_units_Z 6
_cell_length_a 26.528(6)
_cell_length_b 26.528(6)
_cell_length_c 36.863(13)
_cell_measurement_temperature 293(2)
_cell_volume 22466(11)
_computing_structure_refinement 'SHELXL-93 (Sheldrick, 1993)'
_computing_structure_solution 'SHELXS-86 (Sheldrick, 1990)'
_diffrn_ambient_temperature 293(2)
_diffrn_measurement_device 'Siemens R3m/V 4-circle diffractometer'
_diffrn_measurement_method '\w scans'
_diffrn_radiation_monochromator graphite
_diffrn_radiation_source 'fine-focus sealed tube'
_diffrn_radiation_type MoK\a
_diffrn_radiation_wavelength 0.71073
_diffrn_reflns_av_R_equivalents 0.0375
_diffrn_reflns_av_sigmaI/netI 0.0663
_diffrn_reflns_limit_h_max 27
_diffrn_reflns_limit_h_min 0
_diffrn_reflns_limit_k_max 27
_diffrn_reflns_limit_k_min 0
_diffrn_reflns_limit_l_max 43
_diffrn_reflns_limit_l_min -43
_diffrn_reflns_number 7038
_diffrn_reflns_theta_max 22.50
_diffrn_reflns_theta_min 2.59
_diffrn_standards_interval_count 100
_diffrn_standards_number 3
_exptl_absorpt_coefficient_mu 0.754
_exptl_absorpt_correction_T_max 0.83
_exptl_absorpt_correction_T_min 0.78
_exptl_absorpt_correction_type 'azimuthal scans'
_exptl_crystal_colour block
_exptl_crystal_density_diffrn 1.350
_exptl_crystal_description clear
_exptl_crystal_F_000 9432
_exptl_crystal_size_max 0.30
_exptl_crystal_size_mid 0.25
_exptl_crystal_size_min 0.25
_refine_diff_density_max 0.659
_refine_diff_density_min -0.410
_refine_diff_density_rms 0.093
_refine_ls_extinction_method none
_refine_ls_goodness_of_fit_all 1.047
_refine_ls_goodness_of_fit_obs 1.111
_refine_ls_matrix_type full
_refine_ls_number_parameters 534
_refine_ls_number_reflns 6469
_refine_ls_number_restraints 0
_refine_ls_restrained_S_all 1.091
_refine_ls_restrained_S_obs 1.111
_refine_ls_R_factor_all 0.1281
_refine_ls_R_factor_obs 0.0828
_refine_ls_shift/esd_max 0.179
_refine_ls_shift/esd_mean 0.005
_refine_ls_structure_factor_coef Fsqd
_refine_ls_weighting_details 'w=1/[\s^2^(Fo^2^)+(0.1480P)^2^+70.7000P] where P=(Fo^2^+2Fc^2^)/3'
_refine_ls_weighting_scheme calc
_refine_ls_wR_factor_all 0.2662
_refine_ls_wR_factor_obs 0.2166
_reflns_number_observed 4253
_reflns_number_total 6532
_reflns_observed_criterion >2sigma(I)
_cod_data_source_file 900805esup1.cif
_cod_data_source_block j
_cod_depositor_comments
;
The following automatic conversions were performed:

'_symmetry_cell_setting' value 'Trigonal' changed to 'trigonal'
according to /home/saulius/struct/CIF-dictionaries/cif_core.dic
dictionary named 'cif_core.dic' version 2.4.2 from 2011-04-26.

Automatic conversion script
Id: cif_fix_values 1891 2012-01-12 08:04:46Z andrius 

The following automatic conversions were performed:

'_refine_ls_weighting_scheme' value 'calc
w=1/[\s^2^(Fo^2^)+(0.1480P)^2^+70.7000P] where P=(Fo^2^+2Fc^2^)/3'
was changed to 'calc'. New tag '_refine_ls_weighting_details' was
created. The value of the new tag was set to
'w=1/[\s^2^(Fo^2^)+(0.1480P)^2^+70.7000P] where P=(Fo^2^+2Fc^2^)/3'.

Automatic conversion script
Id: cif_fix_values 3143 2015-03-26 13:38:13Z robertas 
;
_cod_original_cell_volume 22466.2(107)
_cod_original_sg_symbol_H-M R-3
_cod_database_code 7027293

loop_
_symmetry_equiv_pos_as_xyz
'x, y, z'
'-y, x-y, z'
'-x+y, -x, z'
'x+2/3, y+1/3, z+1/3'
'-y+2/3, x-y+1/3, z+1/3'
'-x+y+2/3, -x+1/3, z+1/3'
'x+1/3, y+2/3, z+2/3'
'-y+1/3, x-y+2/3, z+2/3'
'-x+y+1/3, -x+2/3, z+2/3'
'-x, -y, -z'
'y, -x+y, -z'
'x-y, x, -z'
'-x+2/3, -y+1/3, -z+1/3'
'y+2/3, -x+y+1/3, -z+1/3'
'x-y+2/3, x+1/3, -z+1/3'
'-x+1/3, -y+2/3, -z+2/3'
'y+1/3, -x+y+2/3, -z+2/3'
'x-y+1/3, x+2/3, -z+2/3'

loop_
_atom_site_aniso_label
_atom_site_aniso_U_11
_atom_site_aniso_U_22
_atom_site_aniso_U_33
_atom_site_aniso_U_23
_atom_site_aniso_U_13
_atom_site_aniso_U_12
Zn1 0.0546(6) 0.0563(6) 0.0636(6) -0.0073(4) -0.0017(4) 0.0280(5)
Zn2 0.0530(6) 0.0530(6) 0.0529(9) 0.000 0.000 0.0265(3)
B11 0.041(5) 0.049(5) 0.058(5) -0.006(4) 0.004(4) 0.019(4)
N110 0.064(4) 0.066(5) 0.078(5) -0.001(4) -0.004(4) 0.030(4)
C111 0.111(8) 0.064(6) 0.095(7) -0.011(5) 0.004(6) 0.049(6)
C112 0.127(10) 0.062(7) 0.125(10) 0.005(6) 0.020(8) 0.053(7)
C113 0.141(11) 0.068(7) 0.142(11) 0.021(7) 0.019(9) 0.049(8)
C114 0.111(9) 0.069(7) 0.118(9) 0.011(6) 0.029(7) 0.042(6)
C115 0.063(5) 0.050(5) 0.075(6) 0.002(4) -0.005(5) 0.014(4)
C120 0.062(5) 0.049(5) 0.068(5) -0.002(4) -0.003(4) 0.025(4)
C121 0.067(6) 0.068(6) 0.073(6) 0.010(5) 0.016(5) 0.027(5)
C122 0.060(5) 0.071(6) 0.070(6) 0.005(5) 0.011(4) 0.033(5)
N123 0.048(4) 0.058(4) 0.050(4) -0.005(3) 0.002(3) 0.024(3)
N124 0.051(4) 0.053(4) 0.058(4) -0.003(3) 0.002(3) 0.026(3)
N130 0.055(4) 0.062(4) 0.074(5) -0.012(4) -0.005(4) 0.025(4)
C131 0.068(6) 0.078(6) 0.088(7) -0.012(5) -0.006(5) 0.030(5)
C132 0.073(7) 0.091(8) 0.119(9) -0.007(7) -0.010(7) 0.024(6)
C133 0.070(7) 0.099(9) 0.134(11) -0.043(8) -0.026(7) 0.029(7)
C134 0.078(7) 0.090(8) 0.098(7) -0.020(6) -0.028(6) 0.040(6)
C135 0.066(6) 0.076(6) 0.075(6) -0.020(5) -0.008(5) 0.038(5)
C140 0.059(5) 0.065(5) 0.066(5) -0.013(4) -0.019(4) 0.027(4)
C141 0.070(6) 0.095(7) 0.070(6) -0.010(5) -0.030(5) 0.035(6)
C142 0.095(7) 0.096(7) 0.051(5) -0.003(5) -0.018(5) 0.057(6)
N143 0.066(4) 0.069(4) 0.049(4) 0.000(3) -0.002(3) 0.036(4)
N144 0.054(4) 0.057(4) 0.056(4) -0.006(3) 0.001(3) 0.026(3)
N150 0.072(5) 0.075(5) 0.072(5) -0.022(4) -0.005(4) 0.035(4)
C151 0.096(8) 0.111(9) 0.102(8) -0.037(7) -0.016(7) 0.058(7)
C152 0.130(11) 0.129(11) 0.106(9) -0.060(8) -0.032(8) 0.062(9)
C153 0.119(10) 0.139(11) 0.121(10) -0.067(9) -0.024(8) 0.083(9)
C154 0.093(7) 0.109(8) 0.082(7) -0.033(6) 0.000(6) 0.058(7)
C155 0.068(6) 0.072(6) 0.062(5) -0.015(4) 0.008(4) 0.038(5)
C160 0.066(5) 0.059(5) 0.057(5) -0.006(4) 0.012(4) 0.033(4)
C161 0.073(6) 0.084(6) 0.084(6) -0.010(5) 0.008(5) 0.055(5)
C162 0.066(5) 0.068(5) 0.068(5) -0.001(4) 0.004(4) 0.039(5)
N163 0.054(4) 0.050(4) 0.062(4) 0.002(3) 0.009(3) 0.029(3)
N164 0.053(4) 0.059(4) 0.056(4) -0.009(3) -0.005(3) 0.031(3)
B12 0.060(6) 0.060(6) 0.053(9) 0.000 0.000 0.030(3)
C240 0.058(5) 0.058(5) 0.051(4) 0.000(4) 0.000(4) 0.031(4)
C241 0.065(5) 0.068(5) 0.073(6) -0.012(4) 0.001(4) 0.042(5)
C242 0.052(5) 0.071(5) 0.068(5) -0.008(4) -0.002(4) 0.034(4)
N243 0.047(4) 0.056(4) 0.054(4) -0.006(3) -0.001(3) 0.025(3)
N244 0.049(3) 0.051(3) 0.045(3) -0.004(3) -0.001(3) 0.027(3)
N210 0.061(4) 0.059(4) 0.057(4) 0.011(3) 0.008(3) 0.027(3)
C211 0.059(5) 0.057(5) 0.049(4) 0.007(4) 0.001(4) 0.031(4)
C212 0.082(6) 0.066(6) 0.064(5) 0.018(4) 0.015(5) 0.031(5)
C213 0.090(7) 0.080(7) 0.075(6) 0.018(5) 0.025(6) 0.031(6)
C214 0.090(7) 0.105(8) 0.066(6) 0.003(6) 0.025(5) 0.044(7)
C215 0.095(7) 0.079(6) 0.072(6) 0.000(5) 0.019(6) 0.042(6)
P121 0.091(2) 0.141(3) 0.116(3) -0.033(2) 0.005(2) 0.064(2)
F121 0.130(8) 0.339(18) 0.330(17) -0.176(14) -0.015(9) 0.100(10)
F122 0.203(11) 0.206(11) 0.344(18) -0.107(12) -0.011(11) 0.131(10)
F123 0.091(6) 0.224(12) 0.372(18) -0.153(12) -0.020(8) 0.017(7)
F124 0.339(18) 0.256(15) 0.287(15) 0.046(12) 0.031(14) 0.228(15)
F125 0.291(14) 0.402(18) 0.122(7) -0.005(9) 0.038(8) 0.273(14)
F126 0.273(17) 0.700(38) 0.122(9) 0.060(15) 0.060(10) 0.289(22)

loop_
_atom_site_label
_atom_site_type_symbol
_atom_site_fract_x
_atom_site_fract_y
_atom_site_fract_z
_atom_site_U_iso_or_equiv
_atom_site_thermal_displace_type
_atom_site_occupancy
_atom_site_calc_flag
_atom_site_refinement_flags
Zn1 Zn 0.90196(4) 0.84489(4) 0.24504(3) 0.0580(3) Uani 1 d .
Zn2 Zn 1.0000 1.0000 0.38209(4) 0.0530(4) Uani 1 d S
B11 B 0.8958(4) 0.9624(4) 0.3020(2) 0.051(2) Uani 1 d .
H11 H 0.9353(4) 0.9764(4) 0.2929(2) 0.061 Uiso 1 calc R
N110 N 0.8753(3) 0.7609(3) 0.2755(2) 0.070(2) Uani 1 d .
C111 C 0.8789(5) 0.7139(4) 0.2661(3) 0.087(3) Uani 1 d .
H111 H 0.8978(5) 0.7155(4) 0.2445(3) 0.105 Uiso 1 calc R
C112 C 0.8573(6) 0.6647(5) 0.2856(4) 0.103(4) Uani 1 d .
H112 H 0.8620(6) 0.6340(5) 0.2779(4) 0.123 Uiso 1 calc R
C113 C 0.8283(6) 0.6605(5) 0.3169(4) 0.118(4) Uani 1 d .
H113 H 0.8118(6) 0.6266(5) 0.3307(4) 0.142 Uiso 1 calc R
C114 C 0.8244(5) 0.7085(4) 0.3276(3) 0.101(3) Uani 1 d .
H114 H 0.8055(5) 0.7074(4) 0.3491(3) 0.121 Uiso 1 calc R
C115 C 0.8481(4) 0.7578(4) 0.3066(3) 0.069(2) Uani 1 d .
C120 C 0.8457(4) 0.8093(3) 0.3170(2) 0.061(2) Uani 1 d .
C121 C 0.8167(4) 0.8181(4) 0.3455(2) 0.072(2) Uani 1 d .
H121 H 0.7922(4) 0.7913(4) 0.3626(2) 0.087 Uiso 1 calc R
C122 C 0.8325(4) 0.8752(4) 0.3424(2) 0.067(2) Uani 1 d .
H122 H 0.8200(4) 0.8945(4) 0.3578(2) 0.080 Uiso 1 calc R
N123 N 0.8679(3) 0.8994(3) 0.3147(2) 0.053(2) Uani 1 d .
N124 N 0.8764(3) 0.8579(3) 0.2980(2) 0.054(2) Uani 1 d .
N130 N 0.8088(3) 0.8031(3) 0.2269(2) 0.066(2) Uani 1 d .
C131 C 0.7634(4) 0.7518(4) 0.2376(3) 0.081(3) Uani 1 d .
H131 H 0.7685(4) 0.7320(4) 0.2568(3) 0.097 Uiso 1 calc R
C132 C 0.7108(5) 0.7284(5) 0.2216(4) 0.102(4) Uani 1 d .
H132 H 0.6804(5) 0.6926(5) 0.2293(4) 0.122 Uiso 1 calc R
C133 C 0.7031(5) 0.7584(6) 0.1936(4) 0.107(4) Uani 1 d .
H133 H 0.6674(5) 0.7423(6) 0.1818(4) 0.128 Uiso 1 calc R
C134 C 0.7475(4) 0.8116(5) 0.1831(3) 0.089(3) Uani 1 d .
H134 H 0.7422(4) 0.8331(5) 0.1651(3) 0.107 Uiso 1 calc R
C135 C 0.8011(4) 0.8325(4) 0.2002(3) 0.071(2) Uani 1 d .
C140 C 0.8515(4) 0.8876(4) 0.1899(2) 0.065(2) Uani 1 d .
C141 C 0.8583(4) 0.9254(4) 0.1624(3) 0.081(3) Uani 1 d .
H141 H 0.8309(4) 0.9208(4) 0.1451(3) 0.097 Uiso 1 calc R
C142 C 0.9130(4) 0.9706(5) 0.1659(2) 0.077(3) Uani 1 d .
H142 H 0.9307(4) 1.0031(5) 0.1510(2) 0.092 Uiso 1 calc R
N143 N 0.9379(3) 0.9604(3) 0.1951(2) 0.060(2) Uani 1 d .
N144 N 0.8996(3) 0.9083(3) 0.2101(2) 0.057(2) Uani 1 d .
N150 N 0.9140(3) 0.7995(3) 0.1963(2) 0.074(2) Uani 1 d .
C151 C 0.8770(5) 0.7704(5) 0.1694(3) 0.100(3) Uani 1 d .
H151 H 0.8414(5) 0.7694(5) 0.1685(3) 0.121 Uiso 1 calc R
C152 C 0.8900(6) 0.7415(6) 0.1426(3) 0.123(5) Uani 1 d .
H152 H 0.8641(6) 0.7222(6) 0.1237(3) 0.148 Uiso 1 calc R
C153 C 0.9411(6) 0.7424(6) 0.1448(3) 0.118(4) Uani 1 d .
H153 H 0.9500(6) 0.7220(6) 0.1278(3) 0.142 Uiso 1 calc R
C154 C 0.9790(5) 0.7719(5) 0.1709(3) 0.091(3) Uani 1 d .
H154 H 1.0148(5) 0.7736(5) 0.1717(3) 0.109 Uiso 1 calc R
C155 C 0.9646(4) 0.8004(4) 0.1970(2) 0.066(2) Uani 1 d .
C160 C 1.0033(4) 0.8322(3) 0.2264(2) 0.060(2) Uani 1 d .
C161 C 1.0557(4) 0.8379(4) 0.2366(3) 0.073(2) Uani 1 d .
H161 H 1.0747(4) 0.8202(4) 0.2261(3) 0.088 Uiso 1 calc R
C162 C 1.0739(4) 0.8749(4) 0.2654(2) 0.065(2) Uani 1 d .
H162 H 1.1082(4) 0.8868(4) 0.2783(2) 0.078 Uiso 1 calc R
N163 N 1.0348(3) 0.8915(3) 0.2722(2) 0.054(2) Uani 1 d .
N164 N 0.9904(3) 0.8657(3) 0.2480(2) 0.054(2) Uani 1 d .
B12 B 1.0000 1.0000 0.2108(4) 0.058(4) Uani 1 d S
C240 C 0.9233(3) 1.0509(3) 0.3835(2) 0.055(2) Uani 1 d .
C241 C 0.8720(4) 1.0479(4) 0.3726(2) 0.065(2) Uani 1 d .
H241 H 0.8524(4) 1.0646(4) 0.3838(2) 0.078 Uiso 1 calc R
C242 C 0.8565(3) 1.0153(4) 0.3419(2) 0.062(2) Uani 1 d .
H242 H 0.8233(3) 1.0054(4) 0.3283(2) 0.075 Uiso 1 calc R
N243 N 0.8960(3) 0.9991(3) 0.3340(2) 0.053(2) Uani 1 d .
N244 N 0.9381(2) 1.0209(2) 0.36033(15) 0.0473(14) Uani 1 d .
N210 N 0.9300(3) 0.9344(3) 0.4195(2) 0.061(2) Uani 1 d .
C211 C 0.9189(3) 0.8805(3) 0.4132(2) 0.054(2) Uani 1 d .
C212 C 0.8783(4) 0.8337(4) 0.4336(2) 0.073(2) Uani 1 d .
H212 H 0.8709(4) 0.7963(4) 0.4286(2) 0.088 Uiso 1 calc R
C213 C 0.8491(5) 0.8432(5) 0.4613(3) 0.087(3) Uani 1 d .
H213 H 0.8218(5) 0.8123(5) 0.4752(3) 0.104 Uiso 1 calc R
C214 C 0.8609(5) 0.8980(5) 0.4678(3) 0.089(3) Uani 1 d .
H214 H 0.8418(5) 0.9054(5) 0.4864(3) 0.107 Uiso 1 calc R
C215 C 0.9014(4) 0.9431(4) 0.4467(2) 0.082(3) Uani 1 d .
H215 H 0.9092(4) 0.9807(4) 0.4515(2) 0.099 Uiso 1 calc R
H1 H 1.0000 1.0000 0.2434(30) 0.042(29) Uiso 1 d S
P121 P 0.1295(2) 0.7700(2) 0.13292(10) 0.1130(12) Uani 1 d .
F121 F 0.1928(5) 0.8142(7) 0.1431(4) 0.274(8) Uani 1 d .
F122 F 0.1155(5) 0.8200(5) 0.1305(4) 0.238(6) Uani 1 d .
F123 F 0.0667(4) 0.7334(5) 0.1230(4) 0.256(7) Uani 1 d .
F124 F 0.1522(7) 0.7280(6) 0.1345(4) 0.259(7) Uani 1 d .
F125 F 0.1490(6) 0.7791(7) 0.0933(3) 0.227(6) Uani 1 d .
F126 F 0.1123(7) 0.7648(11) 0.1708(3) 0.345(12) Uani 1 d .
C1 C 0.7227(22) 0.6971(19) 0.1155(11) 0.364(20) Uiso 1 d .
C2 C 0.6594(21) 0.6717(18) 0.1058(11) 0.336(19) Uiso 1 d .
C3 C 0.6398(23) 0.6944(23) 0.0806(14) 0.415(26) Uiso 1 d .
C4 C 0.6985(15) 0.8807(15) 0.3620(9) 0.299(14) Uiso 1 d .
C5 C 0.7048(14) 0.8398(15) 0.3975(9) 0.276(13) Uiso 1 d .
C6 C 0.7378(15) 0.9003(16) 0.4157(9) 0.296(14) Uiso 1 d .
C7 C 0.6802(26) 1.0706(28) 0.3721(16) 0.505(33) Uiso 1 d .
C8 C 0.6985(18) 1.0222(21) 0.3560(12) 0.356(20) Uiso 1 d .
C9 C 0.6921(18) 0.9725(19) 0.3297(12) 0.357(20) Uiso 1 d .
C11 C 0.8491(49) 0.5215(44) 0.2422(26) 0.642(58) Uiso 1 d .
C10 C 0.8797(30) 0.4988(29) 0.2737(19) 0.527(37) Uiso 1 d .
C12 C 0.7902(53) 0.4777(48) 0.2602(29) 0.722(68) Uiso 1 d .

loop_
_atom_type_symbol
_atom_type_description
_atom_type_scat_dispersion_real
_atom_type_scat_dispersion_imag
_atom_type_scat_source
C C 0.0033 0.0016 'International Tables Vol C Tables 4.2.6.8 and 6.1.1.4'
H H 0.0000 0.0000 'International Tables Vol C Tables 4.2.6.8 and 6.1.1.4'
B B 0.0013 0.0007 'International Tables Vol C Tables 4.2.6.8 and 6.1.1.4'
N N 0.0061 0.0033 'International Tables Vol C Tables 4.2.6.8 and 6.1.1.4'
F F 0.0171 0.0103 'International Tables Vol C Tables 4.2.6.8 and 6.1.1.4'
P P 0.1023 0.0942 'International Tables Vol C Tables 4.2.6.8 and 6.1.1.4'
Zn Zn 0.2839 1.4301 'International Tables Vol C Tables 4.2.6.8 and 6.1.1.4'
O O 0.0106 0.0060 'International Tables Vol C Tables 4.2.6.8 and 6.1.1.4'

loop_
_geom_angle_atom_site_label_1
_geom_angle_atom_site_label_2
_geom_angle_atom_site_label_3
_geom_angle
_geom_angle_site_symmetry_1
_geom_angle_site_symmetry_3
N164 Zn1 N144 106.7(2) . .
N164 Zn1 N124 107.9(2) . .
N144 Zn1 N124 106.5(2) . .
N164 Zn1 N130 160.4(2) . .
N144 Zn1 N130 75.6(3) . .
N124 Zn1 N130 89.6(2) . .
N164 Zn1 N110 89.5(3) . .
N144 Zn1 N110 161.9(2) . .
N124 Zn1 N110 74.9(3) . .
N130 Zn1 N110 86.4(3) . .
N164 Zn1 N150 75.5(2) . .
N144 Zn1 N150 90.4(3) . .
N124 Zn1 N150 160.4(3) . .
N130 Zn1 N150 85.0(3) . .
N110 Zn1 N150 85.9(3) . .
N244 Zn2 N244 106.7(2) 3_675 2_765
N244 Zn2 N244 106.7(2) 3_675 .
N244 Zn2 N244 106.7(2) 2_765 .
N244 Zn2 N210 162.0(2) 3_675 .
N244 Zn2 N210 75.4(2) 2_765 .
N244 Zn2 N210 89.2(2) . .
N244 Zn2 N210 89.2(2) 3_675 3_675
N244 Zn2 N210 162.0(2) 2_765 3_675
N244 Zn2 N210 75.4(2) . 3_675
N210 Zn2 N210 86.9(2) . 3_675
N244 Zn2 N210 75.4(2) 3_675 2_765
N244 Zn2 N210 89.2(2) 2_765 2_765
N244 Zn2 N210 162.0(2) . 2_765
N210 Zn2 N210 86.9(2) . 2_765
N210 Zn2 N210 86.9(2) 3_675 2_765
N123 B11 N243 107.8(6) . .
N123 B11 N163 107.7(6) . 3_675
N243 B11 N163 108.0(6) . 3_675
C115 N110 C111 116.8(8) . .
C115 N110 Zn1 112.3(6) . .
C111 N110 Zn1 130.7(7) . .
C112 C111 N110 124.6(10) . .
C111 C112 C113 119.1(10) . .
C112 C113 C114 117.7(11) . .
C115 C114 C113 120.3(11) . .
N110 C115 C114 121.4(9) . .
N110 C115 C120 116.5(8) . .
C114 C115 C120 122.0(9) . .
N124 C120 C121 111.0(7) . .
N124 C120 C115 118.5(8) . .
C121 C120 C115 130.5(8) . .
C122 C121 C120 103.8(8) . .
N123 C122 C121 110.7(8) . .
C122 N123 N124 108.7(6) . .
C122 N123 B11 127.5(7) . .
N124 N123 B11 123.9(6) . .
C120 N124 N123 105.9(6) . .
C120 N124 Zn1 114.5(5) . .
N123 N124 Zn1 136.6(5) . .
C135 N130 C131 119.0(8) . .
C135 N130 Zn1 112.5(6) . .
C131 N130 Zn1 128.2(7) . .
C132 C131 N130 122.4(11) . .
C131 C132 C133 118.6(11) . .
C134 C133 C132 120.6(11) . .
C133 C134 C135 117.5(11) . .
N130 C135 C134 121.8(9) . .
N130 C135 C140 116.7(8) . .
C134 C135 C140 121.5(9) . .
N144 C140 C141 111.2(8) . .
N144 C140 C135 118.5(8) . .
C141 C140 C135 130.3(8) . .
C142 C141 C140 105.6(8) . .
C141 C142 N143 108.3(9) . .
C142 N143 N144 109.4(7) . .
C142 N143 B12 128.1(8) . .
N144 N143 B12 122.5(7) . .
C140 N144 N143 105.6(6) . .
C140 N144 Zn1 114.1(5) . .
N143 N144 Zn1 137.8(5) . .
C155 N150 C151 117.9(8) . .
C155 N150 Zn1 112.5(5) . .
C151 N150 Zn1 129.5(7) . .
N150 C151 C152 122.1(11) . .
C153 C152 C151 118.1(11) . .
C154 C153 C152 120.8(11) . .
C153 C154 C155 119.4(10) . .
N150 C155 C154 121.8(9) . .
N150 C155 C160 116.3(7) . .
C154 C155 C160 121.9(9) . .
N164 C160 C161 109.8(7) . .
N164 C160 C155 119.0(7) . .
C161 C160 C155 131.1(7) . .
C162 C161 C160 105.6(7) . .
N163 C162 C161 109.3(8) . .
C162 N163 N164 109.3(6) . .
C162 N163 B11 127.4(7) . 2_765
N164 N163 B11 123.3(6) . 2_765
N163 N164 C160 106.0(6) . .
N163 N164 Zn1 137.0(5) . .
C160 N164 Zn1 113.9(5) . .
N143 B12 N143 106.9(7) 3_675 .
N143 B12 N143 106.9(6) 3_675 2_765
N143 B12 N143 106.9(7) . 2_765
N244 C240 C241 110.5(7) . .
N244 C240 C211 118.5(7) . 3_675
C241 C240 C211 130.9(7) . 3_675
C242 C241 C240 104.7(7) . .
N243 C242 C241 110.4(7) . .
C242 N243 N244 108.3(6) . .
C242 N243 B11 127.8(6) . .
N244 N243 B11 123.9(6) . .
C240 N244 N243 106.2(6) . .
C240 N244 Zn2 113.8(5) . .
N243 N244 Zn2 136.7(4) . .
C211 N210 C215 118.4(7) . .
C211 N210 Zn2 111.9(5) . .
C215 N210 Zn2 129.6(6) . .
N210 C211 C212 121.4(7) . .
N210 C211 C240 117.1(7) . 2_765
C212 C211 C240 121.5(8) . 2_765
C213 C212 C211 119.6(9) . .
C214 C213 C212 118.7(9) . .
C213 C214 C215 119.7(9) . .
N210 C215 C214 122.2(9) . .
F126 P121 F123 88.8(9) . .
F126 P121 F124 96.5(11) . .
F123 P121 F124 104.8(9) . .
F126 P121 F125 177.0(13) . .
F123 P121 F125 92.7(8) . .
F124 P121 F125 85.6(7) . .
F126 P121 F121 90.5(10) . .
F123 P121 F121 172.8(9) . .
F124 P121 F121 82.4(8) . .
F125 P121 F121 87.6(8) . .
F126 P121 F122 86.6(10) . .
F123 P121 F122 82.9(7) . .
F124 P121 F122 171.7(8) . .
F125 P121 F122 91.0(8) . .
F121 P121 F122 89.9(8) . .
C3 C2 C1 123.9(48) . .
C6 C5 C4 82.0(23) . .
C9 C8 C7 154.0(43) . .
C12 C11 C10 85.6(71) . .

loop_
_geom_bond_atom_site_label_1
_geom_bond_atom_site_label_2
_geom_bond_distance
_geom_bond_site_symmetry_2
Zn1 N164 2.126(6) .
Zn1 N144 2.146(7) .
Zn1 N124 2.149(6) .
Zn1 N130 2.246(7) .
Zn1 N110 2.269(7) .
Zn1 N150 2.272(7) .
Zn2 N244 2.134(6) 3_675
Zn2 N244 2.134(6) 2_765
Zn2 N244 2.134(6) .
Zn2 N210 2.270(6) .
Zn2 N210 2.270(6) 3_675
Zn2 N210 2.270(6) 2_765
B11 N123 1.526(10) .
B11 N243 1.529(10) .
B11 N163 1.536(11) 3_675
N110 C115 1.334(11) .
N110 C111 1.345(11) .
C111 C112 1.342(14) .
C112 C113 1.36(2) .
C113 C114 1.39(2) .
C114 C115 1.372(13) .
C115 C120 1.452(12) .
C120 N124 1.330(10) .
C120 C121 1.388(11) .
C121 C122 1.358(12) .
C122 N123 1.319(10) .
N123 N124 1.375(8) .
N130 C135 1.332(11) .
N130 C131 1.348(11) .
C131 C132 1.345(14) .
C132 C133 1.38(2) .
C133 C134 1.37(2) .
C134 C135 1.393(13) .
C135 C140 1.454(12) .
C140 N144 1.334(10) .
C140 C141 1.371(12) .
C141 C142 1.350(13) .
C142 N143 1.357(10) .
N143 N144 1.358(9) .
N143 B12 1.556(9) .
N150 C155 1.332(11) .
N150 C151 1.335(12) .
C151 C152 1.397(15) .
C152 C153 1.35(2) .
C153 C154 1.328(14) .
C154 C155 1.390(12) .
C155 C160 1.439(12) .
C160 N164 1.361(9) .
C160 C161 1.373(11) .
C161 C162 1.359(12) .
C162 N163 1.338(10) .
N163 N164 1.359(8) .
N163 B11 1.536(11) 2_765
B12 N143 1.556(9) 3_675
B12 N143 1.556(9) 2_765
C240 N244 1.351(9) .
C240 C241 1.385(11) .
C240 C211 1.435(10) 3_675
C241 C242 1.355(11) .
C242 N243 1.346(9) .
N243 N244 1.371(8) .
N210 C211 1.328(10) .
N210 C215 1.344(11) .
C211 C212 1.390(11) .
C211 C240 1.435(10) 2_765
C212 C213 1.379(13) .
C213 C214 1.347(14) .
C214 C215 1.380(13) .
P121 F126 1.453(11) .
P121 F123 1.495(9) .
P121 F124 1.512(11) .
P121 F125 1.528(10) .
P121 F121 1.538(11) .
P121 F122 1.547(12) .
C1 C2 1.51(5) .
C2 C3 1.35(5) .
C4 C5 1.76(4) .
C5 C6 1.54(4) .
C7 C8 1.69(6) .
C8 C9 1.58(5) .
C11 C12 1.55(12) .
C11 C10 1.69(10) .
